data_7717025
loop_
_publ_author_name
'Schulz, Annika'
'Hadlington, Terrance J.'

_publ_section_title
;
 Analogous carbene-stabilised
 [M<sup>I</sup>-(&#x3b7;<sup>6</sup>-tol)]<sup>+</sup> cations (M = Fe,
 Co, Ni): synthetic access and [carbene&#xb7;M<sup>I</sup>]<sup>+</sup>
 transfer.
;
_journal_issue 38
_journal_name_full 'Dalton transactions (Cambridge, England : 2003)'
_journal_page_first 15795
_journal_page_last 15800
_journal_paper_doi 10.1039/d4dt02372b
_journal_volume 53
_journal_year 2024
_chemical_formula_moiety 'C32 H12 B F24, C54 H72 N4 Fe'
_chemical_formula_sum 'C86 H84 B F24 Fe N4'
_chemical_formula_weight 1696.23
_space_group_crystal_system monoclinic
_space_group_IT_number 14
_space_group_name_Hall '-P 2yn'
_space_group_name_H-M_alt 'P 1 21/n 1'
_atom_sites_solution_hydrogens mixed
_audit_creation_method SHELXL-2018/3
_audit_update_record
;
2024-09-11 deposited with the CCDC.	2024-09-13 downloaded from the CCDC.
;
_cell_angle_alpha 90
_cell_angle_beta 90.43(3)
_cell_angle_gamma 90
_cell_formula_units_Z 4
_cell_length_a 16.648(3)
_cell_length_b 28.616(6)
_cell_length_c 17.924(4)
_cell_measurement_reflns_used 2000
_cell_measurement_temperature 150(2)
_cell_measurement_theta_max 32.50
_cell_measurement_theta_min 1.92
_cell_volume 8539(3)
_computing_structure_refinement 'SHELXL-2018/3 (Sheldrick, 2018)'
_computing_structure_solution 'SHELXT 2018/2 (Sheldrick, 2018)'
_diffrn_ambient_temperature 150(2)
_diffrn_detector Pilatus300K
_diffrn_detector_area_resol_mean 5.81
_diffrn_measured_fraction_theta_full 0.998
_diffrn_measured_fraction_theta_max 0.999
_diffrn_measurement_device_type 'STOE StadiVari'
_diffrn_measurement_method '\w scans'
_diffrn_radiation_collimation '0.6 mm diameter'
_diffrn_radiation_monochromator 'Graded multilayer mirror'
_diffrn_radiation_type 'Mo K\a'
_diffrn_radiation_wavelength 0.71073
_diffrn_reflns_av_R_equivalents 0.0385
_diffrn_reflns_av_unetI/netI 0.0277
_diffrn_reflns_Laue_measured_fraction_full 0.998
_diffrn_reflns_Laue_measured_fraction_max 0.999
_diffrn_reflns_limit_h_max 20
_diffrn_reflns_limit_h_min -20
_diffrn_reflns_limit_k_max 35
_diffrn_reflns_limit_k_min -35
_diffrn_reflns_limit_l_max 22
_diffrn_reflns_limit_l_min -19
_diffrn_reflns_number 100193
_diffrn_reflns_point_group_measured_fraction_full 0.998
_diffrn_reflns_point_group_measured_fraction_max 0.999
_diffrn_reflns_theta_full 25.242
_diffrn_reflns_theta_max 26.000
_diffrn_reflns_theta_min 2.670
_diffrn_source 'Genix 3D HF Mo'
_diffrn_source_current 1.000
_diffrn_source_power 0.050
_diffrn_source_voltage 50
_exptl_absorpt_coefficient_mu 0.274
_exptl_absorpt_correction_T_max 1.000
_exptl_absorpt_correction_T_min 0.960
_exptl_absorpt_correction_type empirical
_exptl_absorpt_process_details 'STOE X-AREA 1.76'
_exptl_crystal_colour 'bright red'
_exptl_crystal_density_diffrn 1.319
_exptl_crystal_description rod
_exptl_crystal_F_000 3500
_exptl_crystal_size_max 0.15
_exptl_crystal_size_mid 0.10
_exptl_crystal_size_min 0.08
_refine_diff_density_max 0.572
_refine_diff_density_min -0.762
_refine_diff_density_rms 0.054
_refine_ls_extinction_method none
_refine_ls_goodness_of_fit_ref 1.059
_refine_ls_hydrogen_treatment constr
_refine_ls_matrix_type full
_refine_ls_number_parameters 1296
_refine_ls_number_reflns 16763
_refine_ls_number_restraints 300
_refine_ls_restrained_S_all 13.796
_refine_ls_R_factor_all 0.1053
_refine_ls_R_factor_gt 0.0718
_refine_ls_shift/su_max 0.001
_refine_ls_shift/su_mean 0.000
_refine_ls_structure_factor_coef Fsqd
_refine_ls_weighting_details 'w=1/[\s^2^(Fo^2^)+(0.1166P)^2^+4.4633P] where P=(Fo^2^+2Fc^2^)/3'
_refine_ls_weighting_scheme calc
_refine_ls_wR_factor_gt 0.1999
_refine_ls_wR_factor_ref 0.2276
_reflns_Friedel_coverage 0.000
_reflns_number_gt 10688
_reflns_number_total 16763
_reflns_threshold_expression 'I > 2\s(I)'
_cod_data_source_file d4dt02372b2.cif
_cod_data_source_block 4
_cod_depositor_comments 'Adding full bibliography for 7717023--7717028.cif.'
_cod_original_sg_symbol_H-M 'P 21/n'
_cod_original_formula_sum 'C86 H84 B Fe F24 N4'
_cod_database_code 7717025
_shelx_shelxl_version_number 2018/3
_shelx_space_group_comment
;
The symmetry employed for this shelxl refinement is uniquely defined
by the following loop, which should always be used as a source of
symmetry information in preference to the above space-group names.
They are only intended as comments.
;

loop_
_space_group_symop_operation_xyz
'x, y, z'
'-x+1/2, y+1/2, -z+1/2'
'-x, -y, -z'
'x-1/2, -y-1/2, z-1/2'

loop_
_atom_site_label
_atom_site_type_symbol
_atom_site_fract_x
_atom_site_fract_y
_atom_site_fract_z
_atom_site_U_iso_or_equiv
_atom_site_adp_type
_atom_site_occupancy
_atom_site_site_symmetry_order
_atom_site_calc_flag
_atom_site_refinement_flags_posn
_atom_site_refinement_flags_adp
_atom_site_refinement_flags_occupancy
_atom_site_disorder_assembly
_atom_site_disorder_group
Fe1A Fe 0.2486(3) 0.45059(17) 0.7471(3) 0.0452(5) Uani 0.650(7) 1 d . . P A 2
F19 F 0.54828(14) 0.24602(8) 0.14478(14) 0.0797(6) Uani 1 1 d . . . . .
F20 F 0.52262(16) 0.31568(9) 0.11078(13) 0.0864(7) Uani 1 1 d . . . . .
F21 F 0.61345(13) 0.30157(10) 0.19393(14) 0.0877(7) Uani 1 1 d . . . . .
N1 N 0.29985(15) 0.34877(9) 0.79594(15) 0.0504(6) Uani 1 1 d . . . . .
N2 N 0.18631(16) 0.34997(9) 0.73921(17) 0.0557(7) Uani 1 1 d . . . . .
F8 F 0.2882(2) 0.22235(10) -0.03220(14) 0.1066(9) Uani 1 1 d . . . . .
F11 F 0.30137(18) 0.05628(9) 0.2056(2) 0.1128(10) Uani 1 1 d . . . . .
F9 F 0.32201(19) 0.15195(12) -0.03613(15) 0.1093(9) Uani 1 1 d . . . . .
F7 F 0.20013(17) 0.16810(14) -0.04298(15) 0.1211(12) Uani 1 1 d . . . . .
F10 F 0.1778(2) 0.05667(10) 0.1879(2) 0.1325(13) Uani 1 1 d . . . . .
F16 F -0.05426(17) 0.25134(17) 0.3651(2) 0.1117(15) Uani 0.842(3) 1 d . . P B 1
F17 F -0.01067(17) 0.31038(10) 0.4234(3) 0.1040(13) Uani 0.842(3) 1 d . . P B 1
C4 C 0.37756(18) 0.36079(11) 0.82882(18) 0.0488(7) Uani 1 1 d . . . . .
C1 C 0.24761(18) 0.37868(11) 0.76164(17) 0.0497(7) Uani 1 1 d . . . . .
C73 C 0.4780(2) 0.29367(12) 0.22940(19) 0.0547(8) Uani 1 1 d . . . . .
C72 C 0.40108(19) 0.27608(11) 0.21613(18) 0.0501(7) Uani 1 1 d . . . . .
H72 H 0.390322 0.261160 0.169782 0.060 Uiso 1 1 calc R U . . .
F12 F 0.2229(3) 0.08245(10) 0.28839(18) 0.1366(14) Uani 1 1 d . . . . .
C80 C 0.11990(19) 0.26344(11) 0.34137(18) 0.0494(7) Uani 1 1 d . . . . .
H80 H 0.092786 0.282656 0.306061 0.059 Uiso 1 1 calc R U . . .
F18 F -0.0365(2) 0.24900(17) 0.4800(2) 0.1160(15) Uani 0.842(3) 1 d . . P B 1
F15 F 0.1881(2) 0.15074(16) 0.5413(2) 0.1137(14) Uani 0.842(3) 1 d . . P B 1
C9 C 0.4448(2) 0.36067(11) 0.78240(18) 0.0515(7) Uani 1 1 d . . . . .
C71 C 0.33935(19) 0.27944(12) 0.26787(18) 0.0534(8) Uani 1 1 d . . . . .
C5 C 0.38086(19) 0.36784(11) 0.90624(18) 0.0506(7) Uani 1 1 d . . . . .
C7 C 0.5245(2) 0.37743(12) 0.8928(2) 0.0565(8) Uani 1 1 d . . . . .
H7 H 0.575482 0.383344 0.915039 0.068 Uiso 1 1 calc R U . . .
C16 C 0.11684(19) 0.36321(11) 0.6950(2) 0.0546(8) Uani 1 1 d . . . . .
C77 C 0.5398(2) 0.28944(13) 0.1709(2) 0.0592(8) Uani 1 1 d . . . . .
C81 C 0.07915(19) 0.24941(11) 0.40500(18) 0.0492(7) Uani 1 1 d . . . . .
C63 C 0.24766(19) 0.21493(12) 0.19720(19) 0.0526(7) Uani 1 1 d . . . . .
C21 C 0.1268(2) 0.36811(11) 0.6173(2) 0.0546(8) Uani 1 1 d . . . . .
N4 N 0.2600(12) 0.5514(7) 0.8178(9) 0.057(4) Uani 0.350(7) 1 d . . P A 1
C55 C 0.2004(2) 0.30559(12) 0.20706(18) 0.0524(7) Uani 1 1 d . . . . .
C83 C 0.1958(2) 0.20827(12) 0.44623(19) 0.0569(8) Uani 1 1 d . . . . .
C79 C 0.19918(19) 0.25035(11) 0.32743(18) 0.0511(7) Uani 1 1 d . . . . .
C6 C 0.4569(2) 0.37690(12) 0.93664(19) 0.0548(8) Uani 1 1 d . . . . .
H6 H 0.462021 0.382815 0.988606 0.066 Uiso 1 1 calc R U . . .
C8 C 0.5193(2) 0.36950(12) 0.81703(19) 0.0560(8) Uani 1 1 d . . . . .
H8 H 0.566670 0.370012 0.787841 0.067 Uiso 1 1 calc R U . . .
C64 C 0.24093(19) 0.16950(12) 0.2266(2) 0.0559(8) Uani 1 1 d . . . . .
H64 H 0.234134 0.166062 0.278894 0.067 Uiso 1 1 calc R U . . .
C82 C 0.1162(2) 0.22128(12) 0.45770(19) 0.0562(8) Uani 1 1 d . . . . .
H82 H 0.088149 0.211079 0.500665 0.067 Uiso 1 1 calc R U . . .
C86 C -0.0054(2) 0.26528(12) 0.41704(19) 0.0562(8) Uani 1 1 d . . . . .
N3 N 0.2239(12) 0.5497(7) 0.7027(9) 0.056(4) Uani 0.350(7) 1 d . . P A 1
C19 C -0.0172(2) 0.37921(14) 0.6082(2) 0.0679(10) Uani 1 1 d . . . . .
H19 H -0.063599 0.384155 0.578076 0.081 Uiso 1 1 calc R U . . .
C65 C 0.2437(2) 0.12948(12) 0.1830(2) 0.0608(9) Uani 1 1 d . . . . .
C60 C 0.2186(2) 0.35271(12) 0.2212(2) 0.0608(9) Uani 1 1 d . . . . .
H60 H 0.260878 0.359681 0.255257 0.073 Uiso 1 1 calc R U . . .
C84 C 0.2356(2) 0.22280(12) 0.38301(19) 0.0558(8) Uani 1 1 d . . . . .
H84 H 0.290045 0.213757 0.376831 0.067 Uiso 1 1 calc R U . . .
F1 F 0.2707(2) 0.44991(11) 0.1779(3) 0.179(2) Uani 1 1 d . . . . .
C20 C 0.0573(2) 0.37679(13) 0.5756(2) 0.0644(9) Uani 1 1 d . . . . .
H20 H 0.061529 0.381142 0.523199 0.077 Uiso 1 1 calc R U . . .
C2 C 0.2716(2) 0.30355(12) 0.7954(2) 0.0645(10) Uani 1 1 d . . . . .
H2 H 0.297555 0.277004 0.816312 0.077 Uiso 1 1 calc R U . . .
C67 C 0.2591(2) 0.17688(13) 0.0750(2) 0.0593(8) Uani 1 1 d . . . . .
C36A C 0.3852(7) 0.5373(8) 0.8957(7) 0.056(3) Uani 0.650(7) 1 d D . P A 2
C10 C 0.3070(2) 0.36522(12) 0.9547(2) 0.0593(8) Uani 1 1 d . . . . .
H10 H 0.266307 0.345668 0.927795 0.071 Uiso 1 1 calc R U . . .
C66 C 0.2527(2) 0.13285(13) 0.1065(2) 0.0635(9) Uani 1 1 d . . . . .
H66 H 0.254360 0.105594 0.076275 0.076 Uiso 1 1 calc R U . . .
C17 C 0.0423(2) 0.36629(12) 0.7304(2) 0.0578(8) Uani 1 1 d . . . . .
F2 F 0.1517(2) 0.47034(11) 0.1776(3) 0.1603(17) Uani 1 1 d . . . . .
F13 F 0.2844(3) 0.14582(17) 0.4705(2) 0.1326(18) Uani 0.842(3) 1 d . . P B 1
C13 C 0.4405(2) 0.34937(13) 0.69966(19) 0.0624(9) Uani 1 1 d . . . . .
H13 H 0.385189 0.357125 0.681317 0.075 Uiso 1 1 calc R U . . .
F6 F 0.0170(3) 0.35814(12) 0.0196(2) 0.1324(15) Uani 0.842(3) 1 d D U P B 1
C68 C 0.2576(2) 0.21695(12) 0.1197(2) 0.0571(8) Uani 1 1 d . . . . .
H68 H 0.263495 0.246634 0.096718 0.068 Uiso 1 1 calc R U . . .
C31 C 0.2914(15) 0.5418(15) 0.8856(12) 0.052(5) Uani 0.350(7) 1 d D U P A 1
C18 C -0.0246(2) 0.37451(14) 0.6841(2) 0.0649(9) Uani 1 1 d . . . . .
H18 H -0.076338 0.376881 0.705817 0.078 Uiso 1 1 calc R U . . .
C3 C 0.2007(2) 0.30401(12) 0.7598(2) 0.0675(10) Uani 1 1 d . . . . .
H3 H 0.166828 0.277919 0.750529 0.081 Uiso 1 1 calc R U . . .
C69 C 0.2377(3) 0.08220(14) 0.2177(3) 0.0749(11) Uani 1 1 d . . . . .
C25 C 0.2075(2) 0.36229(13) 0.5802(2) 0.0650(9) Uani 1 1 d . . . . .
H25 H 0.250064 0.372623 0.616154 0.078 Uiso 1 1 calc R U . . .
C70 C 0.2663(3) 0.18079(15) -0.0079(2) 0.0715(10) Uani 1 1 d . . . . .
F3 F 0.2040(4) 0.44692(12) 0.2767(3) 0.178(2) Uani 1 1 d . . . . .
C32 C 0.2399(8) 0.5349(13) 0.9467(13) 0.060(6) Uani 0.350(7) 1 d D . P A 1
C74 C 0.4966(2) 0.31484(15) 0.2968(2) 0.0742(11) Uani 1 1 d . . . . .
H74 H 0.548725 0.327131 0.306015 0.089 Uiso 1 1 calc R U . . .
C35 C 0.4001(18) 0.5269(10) 0.9554(14) 0.065(6) Uani 0.350(7) 1 d D U P A 1
H35 H 0.454560 0.517036 0.958747 0.078 Uiso 0.350(7) 1 calc R U P A 1
C56 C 0.1373(2) 0.29826(13) 0.1568(2) 0.0619(9) Uani 1 1 d . . . . .
H56 H 0.120557 0.267211 0.146226 0.074 Uiso 1 1 calc R U . . .
F24 F 0.52992(16) 0.3436(2) 0.4393(2) 0.157(2) Uani 0.842(3) 1 d D U P B 1
C22 C 0.042(2) 0.3551(13) 0.816(2) 0.052(5) Uani 0.350(7) 1 d . . P A 1
H22 H 0.090722 0.336609 0.828872 0.062 Uiso 0.350(7) 1 calc R U P A 1
C59 C 0.1778(2) 0.38959(13) 0.1878(2) 0.0650(9) Uani 1 1 d . . . . .
C43 C 0.2119(3) 0.53423(13) 0.6127(3) 0.0780(13) Uani 1 1 d . . . . .
C47 C 0.1008(3) 0.52606(16) 0.5299(3) 0.0856(14) Uani 1 1 d . . . . .
H47 H 0.044757 0.526466 0.519532 0.103 Uiso 1 1 calc R U . . .
C15 C 0.2376(3) 0.17827(16) 0.5024(2) 0.0755(11) Uani 1 1 d . . . . .
C44 C 0.2665(3) 0.52491(15) 0.5561(3) 0.0851(13) Uani 1 1 d . . . . .
B1 B 0.2466(2) 0.26247(14) 0.2499(2) 0.0514(8) Uani 1 1 d . . . . .
C48 C 0.1281(3) 0.53509(14) 0.6020(2) 0.0751(12) Uani 1 1 d . . . . .
C58 C 0.1174(3) 0.38088(14) 0.1373(2) 0.0760(11) Uani 1 1 d . . . . .
H58 H 0.088971 0.405533 0.113333 0.091 Uiso 1 1 calc R U . . .
C76 C 0.3599(2) 0.30122(16) 0.3351(2) 0.0734(11) Uani 1 1 d . . . . .
H76 H 0.319764 0.305013 0.372027 0.088 Uiso 1 1 calc R U . . .
C57 C 0.0996(2) 0.33424(14) 0.1227(2) 0.0788(12) Uani 1 1 d D . . . .
F23 F 0.4232(3) 0.38367(16) 0.4276(3) 0.187(2) Uani 0.842(3) 1 d D U P B 1
C45 C 0.2341(3) 0.51537(15) 0.4862(3) 0.0890(14) Uani 1 1 d . . . . .
H45 H 0.268850 0.507795 0.446200 0.107 Uiso 1 1 calc R U . . .
C40A C 0.4480(8) 0.5390(5) 0.8347(9) 0.068(4) Uani 0.650(7) 1 d D . P A 2
H40A H 0.422958 0.555858 0.791504 0.082 Uiso 0.650(7) 1 calc R U P A 2
C33A C 0.2619(7) 0.5334(5) 0.9967(6) 0.067(3) Uani 0.650(7) 1 d D . P A 2
H33A H 0.220496 0.532787 1.032935 0.080 Uiso 0.650(7) 1 calc R U P A 2
C62 C 0.2009(3) 0.43858(16) 0.2047(4) 0.0952(15) Uani 1 1 d . . . . .
C46 C 0.1531(3) 0.51666(17) 0.4740(3) 0.0909(15) Uani 1 1 d . . . . .
H46 H 0.132800 0.510856 0.425192 0.109 Uiso 1 1 calc R U . . .
C75 C 0.4377(2) 0.31765(16) 0.35012(19) 0.0886(15) Uani 1 1 d D . . . .
C11 C 0.3228(3) 0.34258(16) 1.0300(2) 0.0811(12) Uani 1 1 d . . . . .
H11A H 0.355856 0.363451 1.060823 0.122 Uiso 1 1 calc R U . . .
H11B H 0.351052 0.312897 1.022873 0.122 Uiso 1 1 calc R U . . .
H11C H 0.271559 0.336772 1.054989 0.122 Uiso 1 1 calc R U . . .
C34A C 0.3425(7) 0.5309(6) 1.0209(6) 0.066(3) Uani 0.650(7) 1 d D . P A 2
H34A H 0.353656 0.525860 1.072357 0.079 Uiso 0.650(7) 1 calc R U P A 2
F14 F 0.2821(6) 0.20074(15) 0.5479(5) 0.215(4) Uani 0.842(3) 1 d . . P B 1
F4 F -0.0310(3) 0.3095(2) 0.0961(3) 0.191(2) Uani 0.842(3) 1 d D U P B 1
C42A C 0.4655(9) 0.4894(5) 0.8081(9) 0.086(5) Uani 0.650(7) 1 d D . P A 2
H42A H 0.484188 0.471620 0.851525 0.129 Uiso 0.650(7) 1 d R U P A 2
H42B H 0.507148 0.489310 0.769725 0.129 Uiso 0.650(7) 1 d R U P A 2
H42C H 0.416428 0.475100 0.787975 0.129 Uiso 0.650(7) 1 d R U P A 2
C85 C 0.5010(3) 0.37757(19) 0.6533(2) 0.0950(15) Uani 1 1 d . . . . .
H85A H 0.500926 0.410189 0.670002 0.143 Uiso 1 1 calc R U . . .
H85B H 0.485650 0.376151 0.600491 0.143 Uiso 1 1 calc R U . . .
H85C H 0.554826 0.364339 0.660031 0.143 Uiso 1 1 calc R U . . .
F22 F 0.4187(3) 0.3182(2) 0.48010(18) 0.180(2) Uani 0.842(3) 1 d D U P B 1
C52 C 0.0698(3) 0.54479(17) 0.6633(3) 0.0938(15) Uani 1 1 d . . . . .
H52 H 0.100522 0.558658 0.706053 0.113 Uiso 1 1 calc R U . . .
C41A C 0.5227(7) 0.5665(5) 0.8566(8) 0.073(2) Uani 0.650(7) 1 d D . P A 2
H41A H 0.506813 0.596764 0.877387 0.110 Uiso 0.650(7) 1 calc R U P A 2
H41B H 0.555967 0.571530 0.812430 0.110 Uiso 0.650(7) 1 calc R U P A 2
H41C H 0.553423 0.548935 0.894049 0.110 Uiso 0.650(7) 1 calc R U P A 2
C29 C 0.2492(10) 0.5966(5) 0.7945(10) 0.069(4) Uani 0.350(7) 1 d . . P A 1
H29 H 0.257309 0.623713 0.824358 0.083 Uiso 0.350(7) 1 calc R U P A 1
C27 C 0.2234(4) 0.31195(17) 0.5600(4) 0.1122(19) Uani 1 1 d . . . . .
H27A H 0.221123 0.292623 0.605075 0.168 Uiso 1 1 calc R U . . .
H27B H 0.276800 0.309297 0.537726 0.168 Uiso 1 1 calc R U . . .
H27C H 0.182700 0.301241 0.524130 0.168 Uiso 1 1 calc R U . . .
C53 C 0.0307(3) 0.49900(18) 0.6909(3) 0.1025(16) Uani 1 1 d . . . . .
H53A H -0.002106 0.485499 0.650724 0.154 Uiso 1 1 calc R U . . .
H53B H -0.003255 0.505691 0.733968 0.154 Uiso 1 1 calc R U . . .
H53C H 0.072833 0.476779 0.705406 0.154 Uiso 1 1 calc R U . . .
C12 C 0.2711(3) 0.41298(17) 0.9655(3) 0.1017(17) Uani 1 1 d . . . . .
H12A H 0.309979 0.433120 0.991338 0.153 Uiso 1 1 calc R U . . .
H12B H 0.222305 0.410379 0.995460 0.153 Uiso 1 1 calc R U . . .
H12C H 0.257665 0.426556 0.916805 0.153 Uiso 1 1 calc R U . . .
C30 C 0.2257(10) 0.5965(5) 0.7237(10) 0.071(4) Uani 0.350(7) 1 d . . P A 1
H30 H 0.212711 0.622777 0.693588 0.085 Uiso 0.350(7) 1 calc R U P A 1
C49 C 0.3574(3) 0.5247(2) 0.5697(4) 0.1097(18) Uani 1 1 d . . . . .
H49 H 0.368461 0.544306 0.614780 0.132 Uiso 1 1 calc R U . . .
C14 C 0.4550(5) 0.29756(18) 0.6862(3) 0.123(2) Uani 1 1 d . . . . .
H14A H 0.509785 0.289473 0.701742 0.184 Uiso 1 1 calc R U . . .
H14B H 0.447909 0.290631 0.633007 0.184 Uiso 1 1 calc R U . . .
H14C H 0.416518 0.279201 0.715177 0.184 Uiso 1 1 calc R U . . .
C78 C 0.4521(2) 0.34151(18) 0.4243(3) 0.143(2) Uani 1 1 d D U . . .
C24A C -0.0242(15) 0.3256(12) 0.8326(15) 0.159(11) Uani 0.650(7) 1 d . . P A 2
H24A H -0.041759 0.328789 0.884398 0.238 Uiso 0.650(7) 1 calc R U P A 2
H24B H 0.006567 0.296669 0.827056 0.238 Uiso 0.650(7) 1 calc R U P A 2
H24C H -0.071333 0.324726 0.799487 0.238 Uiso 0.650(7) 1 calc R U P A 2
C37 C 0.1491(7) 0.5404(4) 0.9409(7) 0.079(4) Uani 0.350(7) 1 d D . P A 1
H37 H 0.137992 0.565295 0.902994 0.095 Uiso 0.350(7) 1 calc R U P A 1
C61 C 0.0358(3) 0.32345(16) 0.0635(3) 0.141(2) Uani 1 1 d D U . . .
C26 C 0.2153(4) 0.3915(2) 0.5090(4) 0.124(2) Uani 1 1 d . . . . .
H26A H 0.182331 0.377659 0.469259 0.186 Uiso 1 1 calc R U . . .
H26B H 0.271597 0.392182 0.493543 0.186 Uiso 1 1 calc R U . . .
H26C H 0.196896 0.423484 0.518717 0.186 Uiso 1 1 calc R U . . .
F5 F 0.0579(4) 0.28829(19) 0.0203(3) 0.209(3) Uani 0.842(3) 1 d D U P B 1
C54 C 0.0041(4) 0.5798(2) 0.6403(4) 0.127(2) Uani 1 1 d . . . . .
H54A H 0.028316 0.605675 0.612531 0.191 Uiso 1 1 calc R U . . .
H54B H -0.022099 0.592058 0.685022 0.191 Uiso 1 1 calc R U . . .
H54C H -0.035839 0.564082 0.608678 0.191 Uiso 1 1 calc R U . . .
C50 C 0.3881(4) 0.4769(3) 0.5853(5) 0.153(3) Uani 1 1 d . . . . .
H50A H 0.353992 0.461837 0.622669 0.230 Uiso 1 1 calc R U . . .
H50B H 0.443283 0.478825 0.604370 0.230 Uiso 1 1 calc R U . . .
H50C H 0.387099 0.458435 0.539257 0.230 Uiso 1 1 calc R U . . .
C38 C 0.1092(10) 0.4958(5) 0.9134(12) 0.105(6) Uani 0.350(7) 1 d D . P A 1
H38A H 0.112810 0.471858 0.952335 0.157 Uiso 0.350(7) 1 calc R U P A 1
H38B H 0.136495 0.484803 0.868476 0.157 Uiso 0.350(7) 1 calc R U P A 1
H38C H 0.052640 0.502084 0.901718 0.157 Uiso 0.350(7) 1 calc R U P A 1
C51 C 0.4041(4) 0.5466(2) 0.5031(5) 0.148(3) Uani 1 1 d . . . . .
H51A H 0.461492 0.548079 0.515515 0.222 Uiso 1 1 calc R U . . .
H51B H 0.383925 0.578217 0.493382 0.222 Uiso 1 1 calc R U . . .
H51C H 0.396315 0.527281 0.458452 0.222 Uiso 1 1 calc R U . . .
C23 C 0.0507(8) 0.4055(5) 0.8513(7) 0.070(4) Uani 0.350(7) 1 d . . P A 1
H23A H 0.103486 0.418328 0.838740 0.105 Uiso 0.350(7) 1 calc R U P A 1
H23B H 0.045763 0.403492 0.905687 0.105 Uiso 0.350(7) 1 calc R U P A 1
H23C H 0.008541 0.425998 0.831364 0.105 Uiso 0.350(7) 1 calc R U P A 1
F13A F 0.3128(9) 0.1787(7) 0.4973(9) 0.065(4) Uiso 0.158(3) 1 d . . P B 2
F22A F 0.5062(11) 0.3741(6) 0.4195(7) 0.169(5) Uiso 0.158(3) 1 d D U P B 2
F16A F -0.0397(9) 0.2914(6) 0.3558(8) 0.069(4) Uiso 0.158(3) 1 d . . P B 2
F24A F 0.3826(7) 0.3623(8) 0.4420(9) 0.172(5) Uiso 0.158(3) 1 d D U P B 2
F23A F 0.4705(15) 0.3124(4) 0.4767(5) 0.177(5) Uiso 0.158(3) 1 d D U P B 2
F17A F -0.0201(10) 0.2920(7) 0.4689(10) 0.074(4) Uiso 0.158(3) 1 d . . P B 2
F18A F -0.0595(9) 0.2348(5) 0.4263(11) 0.066(4) Uiso 0.158(3) 1 d . . P B 2
F14A F 0.2239(10) 0.1931(6) 0.5696(9) 0.065(4) Uiso 0.158(3) 1 d . . P B 2
Fe1 Fe 0.2599(5) 0.4464(3) 0.7599(5) 0.0420(8) Uani 0.350(7) 1 d . . P A 1
C22A C 0.0253(12) 0.3648(7) 0.8132(13) 0.057(3) Uani 0.650(7) 1 d . . P A 2
H22A H 0.077903 0.361039 0.839918 0.068 Uiso 0.650(7) 1 calc R U P A 2
C24 C -0.0330(16) 0.3272(16) 0.841(2) 0.089(9) Uani 0.350(7) 1 d . . P A 1
H24D H -0.080427 0.347470 0.839768 0.134 Uiso 0.350(7) 1 calc R U P A 1
H24E H -0.024558 0.315844 0.892402 0.134 Uiso 0.350(7) 1 calc R U P A 1
H24F H -0.041301 0.300541 0.807830 0.134 Uiso 0.350(7) 1 calc R U P A 1
C23A C -0.0162(9) 0.4063(4) 0.8457(5) 0.128(4) Uani 0.650(7) 1 d . . P A 2
H23D H -0.073026 0.405766 0.831163 0.192 Uiso 0.650(7) 1 calc R U P A 2
H23E H 0.008845 0.434932 0.827139 0.192 Uiso 0.650(7) 1 calc R U P A 2
H23F H -0.011591 0.405261 0.900258 0.192 Uiso 0.650(7) 1 calc R U P A 2
N4A N 0.2822(6) 0.5502(4) 0.7936(5) 0.0480(17) Uani 0.650(7) 1 d . . P A 2
N3A N 0.2482(6) 0.5475(4) 0.6783(5) 0.0523(18) Uani 0.650(7) 1 d . . P A 2
C29A C 0.2856(5) 0.5955(3) 0.7673(5) 0.0593(19) Uani 0.650(7) 1 d . . P A 2
H29A H 0.300622 0.622486 0.794850 0.071 Uiso 0.650(7) 1 calc R U P A 2
C30A C 0.2636(5) 0.5940(3) 0.6957(5) 0.0609(18) Uani 0.650(7) 1 d . . P A 2
H30A H 0.259209 0.619908 0.662684 0.073 Uiso 0.650(7) 1 calc R U P A 2
C28 C 0.2553(2) 0.51958(12) 0.7454(2) 0.0668(10) Uani 1 1 d . . . . .
C36 C 0.3746(15) 0.5381(15) 0.8824(16) 0.060(5) Uani 0.350(7) 1 d D U P A 1
C31A C 0.3054(7) 0.5379(8) 0.8715(8) 0.056(3) Uani 0.650(7) 1 d D . P A 2
C32A C 0.2408(4) 0.5366(7) 0.9216(7) 0.060(3) Uani 0.650(7) 1 d D . P A 2
C35A C 0.4064(8) 0.5355(5) 0.9719(6) 0.062(3) Uani 0.650(7) 1 d D . P A 2
H35A H 0.460548 0.537288 0.988587 0.075 Uiso 0.650(7) 1 calc R U P A 2
C40 C 0.4366(16) 0.5402(10) 0.8206(18) 0.073(7) Uani 0.350(7) 1 d D U P A 1
H40 H 0.409749 0.553280 0.775115 0.088 Uiso 0.350(7) 1 calc R U P A 1
C33 C 0.2763(18) 0.5255(10) 1.0151(14) 0.073(6) Uani 0.350(7) 1 d D . P A 1
H33 H 0.244128 0.517676 1.056774 0.088 Uiso 0.350(7) 1 calc R U P A 1
C34 C 0.3605(18) 0.5275(15) 1.0233(16) 0.115(12) Uani 0.350(7) 1 d D . P A 1
H34 H 0.387277 0.529162 1.070277 0.137 Uiso 0.350(7) 1 calc R U P A 1
C42 C 0.4702(14) 0.4924(10) 0.801(2) 0.109(14) Uani 0.350(7) 1 d D . P A 1
H42D H 0.495281 0.478352 0.845010 0.164 Uiso 0.350(7) 1 calc R U P A 1
H42E H 0.510452 0.495784 0.761460 0.164 Uiso 0.350(7) 1 calc R U P A 1
H42F H 0.426561 0.472210 0.782873 0.164 Uiso 0.350(7) 1 calc R U P A 1
C41 C 0.511(2) 0.5694(12) 0.837(2) 0.158(18) Uani 0.350(7) 1 d D . P A 1
H41D H 0.507394 0.583017 0.886646 0.237 Uiso 0.350(7) 1 calc R U P A 1
H41E H 0.514921 0.594564 0.799621 0.237 Uiso 0.350(7) 1 calc R U P A 1
H41F H 0.558924 0.549591 0.833781 0.237 Uiso 0.350(7) 1 calc R U P A 1
C37A C 0.1526(3) 0.5357(2) 0.8986(4) 0.0667(19) Uani 0.650(7) 1 d D . P A 2
H37A H 0.148607 0.518226 0.850390 0.080 Uiso 0.650(7) 1 calc R U P A 2
C39A C 0.0975(5) 0.5117(3) 0.9540(5) 0.096(3) Uani 0.650(7) 1 d D . P A 2
H39A H 0.096855 0.529553 1.000676 0.144 Uiso 0.650(7) 1 calc R U P A 2
H39B H 0.117109 0.480029 0.963853 0.144 Uiso 0.650(7) 1 calc R U P A 2
H39C H 0.042967 0.510185 0.933140 0.144 Uiso 0.650(7) 1 calc R U P A 2
C38A C 0.1230(4) 0.5852(2) 0.8843(5) 0.099(3) Uani 0.650(7) 1 d D . P A 2
H38D H 0.070562 0.584074 0.859226 0.148 Uiso 0.650(7) 1 calc R U P A 2
H38E H 0.161469 0.601674 0.852591 0.148 Uiso 0.650(7) 1 calc R U P A 2
H38F H 0.117988 0.601744 0.931913 0.148 Uiso 0.650(7) 1 calc R U P A 2
C39 C 0.1050(10) 0.5540(5) 1.0118(8) 0.105(5) Uani 0.350(7) 1 d D . P A 1
H39D H 0.047181 0.555379 1.001585 0.158 Uiso 0.350(7) 1 calc R U P A 1
H39E H 0.123865 0.584637 1.028897 0.158 Uiso 0.350(7) 1 calc R U P A 1
H39F H 0.115694 0.530612 1.050632 0.158 Uiso 0.350(7) 1 calc R U P A 1
F5A F 0.0674(9) 0.3286(9) -0.0033(3) 0.178(5) Uiso 0.158(3) 1 d D U P B 2
F6A F -0.0229(11) 0.3538(6) 0.0692(16) 0.169(5) Uiso 0.158(3) 1 d D U P B 2
F4A F 0.0071(11) 0.2818(4) 0.0689(10) 0.124(5) Uiso 0.158(3) 1 d D U P B 2
F15A F 0.2171(13) 0.1394(7) 0.5025(12) 0.085(5) Uiso 0.158(3) 1 d . . P B 2

loop_
_atom_site_aniso_label
_atom_site_aniso_U_11
_atom_site_aniso_U_22
_atom_site_aniso_U_33
_atom_site_aniso_U_23
_atom_site_aniso_U_13
_atom_site_aniso_U_12
Fe1A 0.0425(13) 0.0417(9) 0.0509(16) 0.0085(8) -0.0232(8) 0.0027(7)
F19 0.0759(15) 0.0663(13) 0.0976(17) -0.0071(12) 0.0315(12) 0.0075(11)
F20 0.0964(18) 0.0908(16) 0.0723(15) 0.0174(12) 0.0235(12) 0.0362(14)
F21 0.0509(13) 0.121(2) 0.0911(17) -0.0092(14) 0.0159(11) -0.0187(12)
N1 0.0460(14) 0.0420(13) 0.0630(16) 0.0030(12) -0.0130(12) -0.0015(11)
N2 0.0495(15) 0.0452(14) 0.0721(18) 0.0025(13) -0.0168(13) -0.0054(11)
F8 0.160(3) 0.097(2) 0.0624(15) -0.0093(13) 0.0062(16) -0.0270(19)
F11 0.094(2) 0.0753(17) 0.170(3) 0.0223(17) 0.0220(19) 0.0281(14)
F9 0.109(2) 0.135(2) 0.0838(18) -0.0219(17) 0.0209(15) 0.0254(19)
F7 0.0815(18) 0.208(4) 0.0736(17) -0.0171(19) -0.0141(14) -0.044(2)
F10 0.111(2) 0.0820(19) 0.204(4) 0.024(2) -0.037(2) -0.0359(16)
F16 0.0475(16) 0.176(4) 0.112(3) -0.073(3) -0.0215(16) 0.0183(19)
F17 0.0604(18) 0.0522(16) 0.200(4) -0.010(2) 0.030(2) 0.0068(12)
C4 0.0449(17) 0.0468(16) 0.0546(19) -0.0002(13) -0.0082(14) -0.0032(13)
C1 0.0467(17) 0.0477(16) 0.0546(19) -0.0009(13) -0.0084(14) -0.0004(13)
C73 0.0467(18) 0.0570(19) 0.060(2) -0.0056(15) 0.0050(15) 0.0007(14)
C72 0.0467(17) 0.0536(18) 0.0501(18) -0.0030(14) 0.0026(14) -0.0004(13)
F12 0.247(4) 0.0650(16) 0.098(2) 0.0103(15) 0.045(2) 0.008(2)
C80 0.0461(17) 0.0511(17) 0.0509(18) 0.0004(14) -0.0006(13) -0.0001(13)
F18 0.0643(19) 0.183(4) 0.101(3) 0.069(3) 0.0344(18) 0.034(2)
F15 0.115(3) 0.140(3) 0.087(2) 0.057(2) 0.025(2) 0.034(3)
C9 0.0501(18) 0.0545(18) 0.0499(18) 0.0008(14) -0.0057(14) 0.0041(14)
C71 0.0468(18) 0.0609(19) 0.0525(19) -0.0082(15) 0.0027(14) -0.0005(14)
C5 0.0492(18) 0.0483(16) 0.0542(19) -0.0006(14) -0.0031(14) -0.0009(13)
C7 0.0464(18) 0.0602(19) 0.063(2) 0.0014(16) -0.0119(15) -0.0007(14)
C16 0.0465(18) 0.0520(18) 0.065(2) 0.0016(15) -0.0134(15) 0.0001(14)
C77 0.052(2) 0.060(2) 0.066(2) 0.0034(17) 0.0080(16) 0.0020(15)
C81 0.0463(17) 0.0485(16) 0.0528(18) -0.0019(14) 0.0036(13) -0.0012(13)
C63 0.0434(17) 0.0591(19) 0.0554(19) -0.0037(15) 0.0029(14) -0.0022(14)
C21 0.0487(18) 0.0510(17) 0.064(2) -0.0060(15) -0.0071(15) -0.0047(14)
N4 0.081(12) 0.045(5) 0.045(9) -0.006(6) -0.013(6) 0.002(7)
C55 0.0482(18) 0.0588(19) 0.0504(18) -0.0028(14) 0.0097(14) -0.0054(14)
C83 0.058(2) 0.0579(19) 0.055(2) 0.0007(15) -0.0005(15) 0.0070(15)
C79 0.0456(17) 0.0550(18) 0.0528(18) -0.0049(14) 0.0004(14) -0.0003(14)
C6 0.0540(19) 0.0592(19) 0.0512(18) 0.0011(15) -0.0071(15) -0.0030(15)
C8 0.0478(18) 0.0609(19) 0.059(2) 0.0026(16) -0.0009(15) -0.0006(15)
C64 0.0451(18) 0.061(2) 0.062(2) -0.0059(16) 0.0016(14) 0.0012(14)
C82 0.058(2) 0.0576(19) 0.0534(19) 0.0035(15) 0.0079(15) -0.0016(15)
C86 0.0507(19) 0.062(2) 0.056(2) -0.0001(16) 0.0089(15) -0.0030(15)
N3 0.083(12) 0.044(5) 0.042(9) 0.005(6) -0.015(6) -0.009(7)
C19 0.050(2) 0.085(3) 0.068(2) 0.0032(19) -0.0147(17) -0.0031(18)
C65 0.0510(19) 0.058(2) 0.073(2) -0.0067(17) 0.0053(16) -0.0021(15)
C60 0.054(2) 0.060(2) 0.069(2) -0.0130(17) 0.0084(17) -0.0028(16)
C84 0.0485(18) 0.063(2) 0.056(2) -0.0053(16) 0.0013(15) 0.0077(15)
F1 0.115(3) 0.079(2) 0.345(7) -0.036(3) 0.069(3) -0.0384(19)
C20 0.060(2) 0.073(2) 0.060(2) 0.0008(17) -0.0126(17) -0.0045(17)
C2 0.061(2) 0.0469(18) 0.085(3) 0.0059(17) -0.0224(19) -0.0032(15)
C67 0.0499(19) 0.070(2) 0.058(2) -0.0137(17) 0.0035(15) -0.0064(16)
C36A 0.054(4) 0.057(5) 0.055(7) 0.000(5) -0.026(5) 0.004(4)
C10 0.0535(19) 0.060(2) 0.064(2) -0.0025(16) 0.0055(16) -0.0001(15)
C66 0.0494(19) 0.060(2) 0.081(3) -0.0172(18) 0.0033(17) -0.0034(15)
C17 0.056(2) 0.0574(19) 0.059(2) -0.0002(15) -0.0088(16) -0.0050(15)
F2 0.156(3) 0.0591(17) 0.265(5) -0.008(2) -0.040(3) 0.0147(19)
F13 0.166(4) 0.126(3) 0.106(3) 0.044(3) 0.039(3) 0.090(3)
C13 0.066(2) 0.070(2) 0.051(2) -0.0036(16) -0.0039(16) 0.0034(17)
F6 0.166(4) 0.134(3) 0.096(2) 0.015(2) -0.060(2) 0.042(3)
C68 0.0499(19) 0.0585(19) 0.063(2) -0.0084(16) 0.0012(15) -0.0067(15)
C31 0.044(8) 0.049(8) 0.064(11) -0.013(10) -0.019(8) 0.022(7)
C18 0.0446(19) 0.077(2) 0.073(2) 0.0003(19) -0.0063(16) 0.0011(16)
C3 0.062(2) 0.0489(19) 0.091(3) 0.0041(18) -0.025(2) -0.0082(15)
C69 0.075(3) 0.059(2) 0.090(3) -0.008(2) 0.002(2) -0.0009(19)
C25 0.056(2) 0.067(2) 0.072(2) -0.0101(18) 0.0006(17) -0.0060(17)
C70 0.069(3) 0.075(3) 0.071(3) -0.019(2) -0.001(2) -0.014(2)
F3 0.306(6) 0.077(2) 0.152(4) -0.045(2) -0.010(4) -0.022(3)
C32 0.070(9) 0.057(8) 0.053(14) 0.019(13) -0.027(7) 0.010(6)
C74 0.045(2) 0.097(3) 0.081(3) -0.029(2) 0.0056(18) -0.0101(19)
C35 0.075(9) 0.051(10) 0.068(11) -0.029(8) -0.047(8) -0.006(6)
C56 0.062(2) 0.059(2) 0.065(2) 0.0067(16) -0.0106(17) -0.0052(16)
F24 0.0583(19) 0.286(5) 0.128(3) -0.124(3) -0.0075(18) -0.017(3)
C22 0.051(12) 0.048(13) 0.056(10) -0.009(9) -0.010(8) 0.013(7)
C59 0.063(2) 0.057(2) 0.076(2) -0.0013(17) 0.0188(19) -0.0007(16)
C43 0.093(3) 0.050(2) 0.091(3) 0.015(2) -0.046(3) -0.018(2)
C47 0.084(3) 0.087(3) 0.085(3) 0.022(2) -0.036(3) -0.033(2)
C15 0.085(3) 0.073(3) 0.068(3) 0.008(2) 0.000(2) 0.015(2)
C44 0.082(3) 0.060(2) 0.113(4) 0.016(2) -0.032(3) -0.010(2)
B1 0.0439(19) 0.056(2) 0.054(2) -0.0045(16) 0.0022(15) -0.0027(15)
C48 0.083(3) 0.063(2) 0.079(3) 0.019(2) -0.028(2) -0.022(2)
C58 0.083(3) 0.064(2) 0.081(3) 0.015(2) 0.006(2) 0.007(2)
C76 0.0442(19) 0.111(3) 0.066(2) -0.033(2) 0.0066(16) -0.0084(19)
C57 0.083(3) 0.073(3) 0.080(3) 0.010(2) -0.021(2) 0.002(2)
F23 0.120(3) 0.236(5) 0.204(4) -0.173(4) -0.009(3) 0.001(3)
C45 0.105(4) 0.071(3) 0.091(3) 0.020(2) -0.023(3) -0.017(2)
C40A 0.076(6) 0.063(6) 0.064(6) -0.003(4) -0.018(5) 0.015(4)
C33A 0.069(6) 0.046(5) 0.085(10) 0.003(6) 0.006(6) 0.015(4)
C62 0.085(3) 0.063(3) 0.137(5) -0.014(3) 0.013(3) 0.006(2)
C46 0.101(4) 0.086(3) 0.085(3) 0.027(2) -0.039(3) -0.030(3)
C75 0.053(2) 0.135(4) 0.079(3) -0.047(3) 0.006(2) -0.014(2)
C11 0.082(3) 0.086(3) 0.075(3) 0.016(2) 0.026(2) 0.006(2)
C34A 0.082(6) 0.071(7) 0.044(4) -0.014(4) -0.013(4) -0.001(5)
F14 0.307(8) 0.087(3) 0.248(7) 0.031(4) -0.227(7) -0.022(4)
F4 0.129(4) 0.196(5) 0.247(5) 0.074(4) -0.114(4) -0.048(3)
C42A 0.106(10) 0.064(7) 0.090(8) -0.005(5) 0.022(6) 0.018(6)
C85 0.106(4) 0.119(4) 0.060(3) 0.006(3) 0.004(2) -0.008(3)
F22 0.105(3) 0.348(6) 0.086(3) -0.086(3) 0.002(2) -0.052(4)
C52 0.106(4) 0.078(3) 0.097(4) 0.017(3) -0.031(3) -0.016(3)
C41A 0.071(5) 0.076(6) 0.074(5) -0.011(4) 0.006(4) -0.009(4)
C29 0.085(12) 0.046(6) 0.075(11) 0.005(6) -0.029(8) 0.002(7)
C27 0.107(4) 0.079(3) 0.152(5) -0.016(3) 0.050(4) 0.002(3)
C53 0.106(4) 0.087(3) 0.115(4) 0.033(3) -0.005(3) -0.003(3)
C12 0.111(4) 0.088(3) 0.107(4) 0.021(3) 0.042(3) 0.037(3)
C30 0.080(11) 0.048(6) 0.085(11) 0.007(7) -0.023(8) -0.004(7)
C49 0.081(3) 0.095(4) 0.152(5) 0.011(3) -0.040(3) -0.001(3)
C14 0.219(7) 0.083(3) 0.066(3) -0.016(2) 0.004(4) 0.018(4)
C78 0.064(3) 0.240(6) 0.124(4) -0.085(5) 0.003(3) -0.039(4)
C24A 0.20(2) 0.22(2) 0.052(7) -0.003(10) 0.017(10) -0.129(17)
C37 0.091(11) 0.074(9) 0.073(10) 0.017(8) -0.016(9) 0.016(7)
C61 0.168(5) 0.107(4) 0.149(5) -0.001(4) -0.065(5) 0.049(4)
C26 0.104(4) 0.115(4) 0.153(5) 0.043(4) 0.048(4) 0.014(3)
F5 0.260(5) 0.173(4) 0.191(4) -0.069(3) -0.146(4) 0.081(4)
C54 0.141(5) 0.089(4) 0.152(6) 0.041(4) -0.001(4) 0.019(4)
C50 0.125(6) 0.136(6) 0.198(8) 0.037(5) -0.008(5) 0.042(5)
C38 0.074(10) 0.109(13) 0.132(16) -0.033(11) -0.005(10) 0.007(9)
C51 0.096(4) 0.127(5) 0.219(8) 0.048(5) -0.027(5) -0.030(4)
C23 0.070(8) 0.080(8) 0.061(7) -0.016(6) 0.020(6) -0.023(6)
Fe1 0.0392(19) 0.0419(15) 0.044(2) 0.0110(12) -0.0281(12) 0.0054(11)
C22A 0.054(8) 0.052(8) 0.063(5) 0.011(5) -0.013(5) 0.003(5)
C24 0.057(10) 0.13(2) 0.08(2) 0.000(14) 0.003(9) -0.049(11)
C23A 0.194(12) 0.119(7) 0.071(5) -0.010(5) -0.005(6) 0.062(8)
N4A 0.057(4) 0.041(3) 0.046(5) -0.004(3) -0.009(3) 0.002(3)
N3A 0.065(5) 0.047(3) 0.045(5) 0.009(3) -0.013(3) -0.007(3)
C29A 0.065(5) 0.040(3) 0.074(5) 0.001(3) -0.016(3) -0.006(3)
C30A 0.067(5) 0.046(3) 0.070(5) 0.005(3) -0.020(3) -0.003(3)
C28 0.068(2) 0.0473(18) 0.084(3) 0.0044(17) -0.034(2) -0.0027(16)
C36 0.078(11) 0.044(8) 0.057(8) -0.013(7) -0.040(7) 0.005(7)
C31A 0.061(7) 0.043(5) 0.064(5) -0.014(4) -0.011(4) 0.004(6)
C32A 0.072(6) 0.049(5) 0.058(8) -0.007(6) -0.012(4) -0.001(4)
C35A 0.078(5) 0.052(6) 0.057(6) -0.019(4) -0.038(5) -0.007(4)
C40 0.086(12) 0.057(10) 0.077(13) 0.004(8) -0.024(9) 0.008(8)
C33 0.099(14) 0.042(10) 0.078(10) 0.015(7) -0.045(9) 0.011(8)
C34 0.13(2) 0.071(14) 0.14(2) 0.025(14) -0.053(18) -0.003(16)
C42 0.048(11) 0.094(19) 0.19(3) -0.059(17) -0.030(13) -0.022(11)
C41 0.22(4) 0.076(16) 0.18(3) -0.020(17) -0.03(2) -0.06(2)
C37A 0.053(3) 0.071(4) 0.076(5) -0.021(4) -0.006(4) -0.002(3)
C39A 0.084(6) 0.095(6) 0.109(7) -0.024(5) 0.022(5) -0.012(5)
C38A 0.071(5) 0.086(5) 0.138(7) -0.009(5) -0.019(4) 0.009(4)
C39 0.108(12) 0.082(9) 0.126(13) 0.006(9) 0.030(10) 0.023(8)

loop_
_atom_type_symbol
_atom_type_description
_atom_type_scat_dispersion_real
_atom_type_scat_dispersion_imag
_atom_type_scat_source
C C 0.0033 0.0016 'International Tables Vol C Tables 4.2.6.8 and 6.1.1.4'
H H 0.0000 0.0000 'International Tables Vol C Tables 4.2.6.8 and 6.1.1.4'
B B 0.0013 0.0007 'International Tables Vol C Tables 4.2.6.8 and 6.1.1.4'
N N 0.0061 0.0033 'International Tables Vol C Tables 4.2.6.8 and 6.1.1.4'
F F 0.0171 0.0103 'International Tables Vol C Tables 4.2.6.8 and 6.1.1.4'
Fe Fe 0.3463 0.8444 'International Tables Vol C Tables 4.2.6.8 and 6.1.1.4'

loop_
_geom_angle_atom_site_label_1
_geom_angle_atom_site_label_2
_geom_angle_atom_site_label_3
_geom_angle
_geom_angle_site_symmetry_1
_geom_angle_site_symmetry_3
_geom_angle_publ_flag
C28 Fe1A C1 173.1(3) . . ?
C1 N1 C2 111.7(3) . . ?
C1 N1 C4 126.5(3) . . ?
C2 N1 C4 121.8(3) . . ?
C1 N2 C3 111.3(3) . . ?
C1 N2 C16 126.5(3) . . ?
C3 N2 C16 122.0(3) . . ?
C9 C4 C5 124.2(3) . . ?
C9 C4 N1 118.1(3) . . ?
C5 C4 N1 117.5(3) . . ?
N1 C1 N2 103.1(3) . . ?
N1 C1 Fe1 124.4(3) . . ?
N2 C1 Fe1 132.1(3) . . ?
N1 C1 Fe1A 132.4(2) . . ?
N2 C1 Fe1A 124.4(2) . . ?
C74 C73 C72 120.3(3) . . ?
C74 C73 C77 120.2(3) . . ?
C72 C73 C77 119.4(3) . . ?
C71 C72 C73 122.9(3) . . ?
C81 C80 C79 122.5(3) . . ?
C4 C9 C8 116.4(3) . . ?
C4 C9 C13 123.2(3) . . ?
C8 C9 C13 120.3(3) . . ?
C72 C71 C76 115.3(3) . . ?
C72 C71 B1 123.0(3) . . ?
C76 C71 B1 121.5(3) . . ?
C6 C5 C4 116.1(3) . . ?
C6 C5 C10 121.5(3) . . ?
C4 C5 C10 122.3(3) . . ?
C6 C7 C8 120.9(3) . . ?
C17 C16 C21 123.5(3) . . ?
C17 C16 N2 118.4(3) . . ?
C21 C16 N2 117.8(3) . . ?
F19 C77 F21 104.5(3) . . ?
F19 C77 F20 105.2(3) . . ?
F21 C77 F20 107.0(3) . . ?
F19 C77 C73 113.6(3) . . ?
F21 C77 C73 113.6(3) . . ?
F20 C77 C73 112.3(3) . . ?
C82 C81 C80 120.7(3) . . ?
C82 C81 C86 119.6(3) . . ?
C80 C81 C86 119.7(3) . . ?
C68 C63 C64 114.8(3) . . ?
C68 C63 B1 122.2(3) . . ?
C64 C63 B1 122.9(3) . . ?
C20 C21 C16 116.3(3) . . ?
C20 C21 C25 121.3(3) . . ?
C16 C21 C25 122.3(3) . . ?
C31 N4 C29 121(2) . . ?
C31 N4 C28 130(2) . . ?
C29 N4 C28 106.7(14) . . ?
C56 C55 C60 114.9(3) . . ?
C56 C55 B1 122.5(3) . . ?
C60 C55 B1 122.5(3) . . ?
C84 C83 C82 120.2(3) . . ?
C84 C83 C15 120.2(3) . . ?
C82 C83 C15 119.6(3) . . ?
C80 C79 C84 115.3(3) . . ?
C80 C79 B1 123.8(3) . . ?
C84 C79 B1 120.7(3) . . ?
C7 C6 C5 121.4(3) . . ?
C7 C8 C9 120.9(3) . . ?
C65 C64 C63 123.2(3) . . ?
C81 C82 C83 118.4(3) . . ?
F17A C86 F18A 100.6(12) . . ?
F16 C86 F17 109.1(4) . . ?
F16 C86 F18 104.9(4) . . ?
F17 C86 F18 104.3(4) . . ?
F17A C86 F16A 100.0(11) . . ?
F18A C86 F16A 100.3(10) . . ?
F17A C86 C81 119.4(8) . . ?
F18A C86 C81 118.7(7) . . ?
F16 C86 C81 112.9(3) . . ?
F17 C86 C81 112.2(3) . . ?
F18 C86 C81 112.9(3) . . ?
F16A C86 C81 114.5(6) . . ?
C28 N3 C30 119.1(15) . . ?
C28 N3 C43 116.5(13) . . ?
C30 N3 C43 121.0(14) . . ?
C18 C19 C20 120.3(3) . . ?
C66 C65 C64 120.3(3) . . ?
C66 C65 C69 119.0(3) . . ?
C64 C65 C69 120.7(4) . . ?
C59 C60 C55 123.2(4) . . ?
C83 C84 C79 123.0(3) . . ?
C19 C20 C21 121.8(4) . . ?
C3 C2 N1 107.1(3) . . ?
C66 C67 C68 120.6(3) . . ?
C66 C67 C70 118.7(3) . . ?
C68 C67 C70 120.7(4) . . ?
C31A C36A C35A 122.2(13) . . ?
C31A C36A C40A 115.8(10) . . ?
C35A C36A C40A 122.0(11) . . ?
C12 C10 C5 110.8(3) . . ?
C12 C10 C11 109.8(4) . . ?
C5 C10 C11 113.3(3) . . ?
C65 C66 C67 118.5(3) . . ?
C16 C17 C18 116.4(3) . . ?
C16 C17 C22A 127.9(8) . . ?
C18 C17 C22A 115.6(7) . . ?
C16 C17 C22 116.4(13) . . ?
C18 C17 C22 126.9(14) . . ?
C9 C13 C14 110.8(3) . . ?
C9 C13 C85 112.9(3) . . ?
C14 C13 C85 108.7(4) . . ?
C67 C68 C63 122.5(3) . . ?
N4 C31 C36 111.0(18) . . ?
N4 C31 C32 120(2) . . ?
C36 C31 C32 129(2) . . ?
C19 C18 C17 121.7(4) . . ?
C2 C3 N2 106.7(3) . . ?
F12 C69 F11 109.0(4) . . ?
F12 C69 F10 104.3(4) . . ?
F11 C69 F10 103.0(4) . . ?
F12 C69 C65 114.7(3) . . ?
F11 C69 C65 112.7(4) . . ?
F10 C69 C65 112.3(4) . . ?
C27 C25 C21 111.7(3) . . ?
C27 C25 C26 107.8(4) . . ?
C21 C25 C26 112.8(4) . . ?
F7 C70 F8 108.9(4) . . ?
F7 C70 F9 103.3(3) . . ?
F8 C70 F9 103.7(4) . . ?
F7 C70 C67 112.3(3) . . ?
F8 C70 C67 114.8(3) . . ?
F9 C70 C67 112.9(4) . . ?
C33 C32 C31 117(2) . . ?
C33 C32 C37 120.5(19) . . ?
C31 C32 C37 122.8(18) . . ?
C75 C74 C73 118.4(3) . . ?
C34 C35 C36 132(3) . . ?
C57 C56 C55 121.6(3) . . ?
C24 C22 C17 114(3) . . ?
C24 C22 C23 116(3) . . ?
C17 C22 C23 102(2) . . ?
C58 C59 C60 120.0(4) . . ?
C58 C59 C62 119.6(4) . . ?
C60 C59 C62 120.3(4) . . ?
N3A C43 C44 113.1(5) . . ?
N3A C43 C48 122.8(6) . . ?
C44 C43 C48 123.8(4) . . ?
C44 C43 N3 132.5(7) . . ?
C48 C43 N3 103.6(8) . . ?
C46 C47 C48 121.0(5) . . ?
F15A C15 F13A 107.6(13) . . ?
F15A C15 F14A 105.0(13) . . ?
F13A C15 F14A 104.2(11) . . ?
F14 C15 F15 108.7(6) . . ?
F14 C15 F13 106.6(6) . . ?
F15 C15 F13 100.1(4) . . ?
F15A C15 C83 114.6(10) . . ?
F13A C15 C83 113.9(8) . . ?
F14 C15 C83 114.1(4) . . ?
F14A C15 C83 110.7(8) . . ?
F15 C15 C83 113.9(4) . . ?
F13 C15 C83 112.4(4) . . ?
C45 C44 C43 116.3(4) . . ?
C45 C44 C49 121.4(6) . . ?
C43 C44 C49 122.3(5) . . ?
C79 B1 C55 109.1(3) . . ?
C79 B1 C71 110.7(3) . . ?
C55 B1 C71 107.8(3) . . ?
C79 B1 C63 108.5(3) . . ?
C55 B1 C63 110.9(3) . . ?
C71 B1 C63 109.9(3) . . ?
C47 C48 C43 116.1(5) . . ?
C47 C48 C52 120.5(4) . . ?
C43 C48 C52 123.4(4) . . ?
C59 C58 C57 116.9(4) . . ?
C71 C76 C75 122.3(3) . . ?
C56 C57 C58 123.3(3) . . ?
C56 C57 C61 118.6(3) . . ?
C58 C57 C61 118.0(4) . . ?
C46 C45 C44 121.1(6) . . ?
C36A C40A C41A 113.4(11) . . ?
C36A C40A C42A 109.2(14) . . ?
C41A C40A C42A 113.9(12) . . ?
C32A C33A C34A 122.2(9) . . ?
F1 C62 F3 106.8(6) . . ?
F1 C62 F2 104.2(5) . . ?
F3 C62 F2 105.0(5) . . ?
F1 C62 C59 113.0(4) . . ?
F3 C62 C59 112.4(5) . . ?
F2 C62 C59 114.7(5) . . ?
C47 C46 C45 121.7(5) . . ?
C74 C75 C76 120.6(3) . . ?
C74 C75 C78 121.8(3) . . ?
C76 C75 C78 117.4(3) . . ?
C35A C34A C33A 122.1(11) . . ?
C48 C52 C54 112.8(4) . . ?
C48 C52 C53 110.7(4) . . ?
C54 C52 C53 109.8(5) . . ?
C30 C29 N4 108.9(15) . . ?
C29 C30 N3 105.6(14) . . ?
C50 C49 C44 111.8(5) . . ?
C50 C49 C51 110.0(6) . . ?
C44 C49 C51 112.0(5) . . ?
F23A C78 F22A 110.5(5) . . ?
F23 C78 F24 108.1(4) . . ?
F23 C78 F22 106.0(4) . . ?
F24 C78 F22 106.5(4) . . ?
F23A C78 F24A 108.4(5) . . ?
F22A C78 F24A 107.3(5) . . ?
F23A C78 C75 112.5(5) . . ?
F22A C78 C75 111.7(5) . . ?
F23 C78 C75 113.7(4) . . ?
F24 C78 C75 110.4(3) . . ?
F22 C78 C75 111.8(3) . . ?
F24A C78 C75 106.0(4) . . ?
C38 C37 C32 111.5(17) . . ?
C38 C37 C39 105.8(13) . . ?
C32 C37 C39 117.0(14) . . ?
F4A C61 F6A 109.2(5) . . ?
F4A C61 F5A 108.8(5) . . ?
F6A C61 F5A 107.4(5) . . ?
F6 C61 F4 107.4(4) . . ?
F6 C61 F5 107.0(4) . . ?
F4 C61 F5 105.5(4) . . ?
F4A C61 C57 113.0(5) . . ?
F6 C61 C57 115.3(4) . . ?
F6A C61 C57 109.0(11) . . ?
F5A C61 C57 109.2(5) . . ?
F4 C61 C57 109.6(4) . . ?
F5 C61 C57 111.4(4) . . ?
C1 Fe1 C28 169.8(4) . . ?
C24A C22A C23A 104.9(19) . . ?
C24A C22A C17 111.8(19) . . ?
C23A C22A C17 116.8(12) . . ?
C28 N4A C29A 114.7(8) . . ?
C28 N4A C31A 123.1(11) . . ?
C29A N4A C31A 122.2(11) . . ?
C43 N3A C30A 122.4(8) . . ?
C43 N3A C28 126.3(8) . . ?
C30A N3A C28 109.2(7) . . ?
C30A C29A N4A 106.8(7) . . ?
C29A C30A N3A 107.1(7) . . ?
N4A C28 N3A 101.8(7) . . ?
N3 C28 N4 97.0(12) . . ?
N4A C28 Fe1A 132.7(5) . . ?
N3A C28 Fe1A 124.0(5) . . ?
N3 C28 Fe1 140.0(9) . . ?
N4 C28 Fe1 117.8(8) . . ?
C31 C36 C35 106(2) . . ?
C31 C36 C40 135(2) . . ?
C35 C36 C40 119(2) . . ?
C36A C31A C32A 122.2(12) . . ?
C36A C31A N4A 122.3(11) . . ?
C32A C31A N4A 114.2(11) . . ?
C33A C32A C31A 115.5(9) . . ?
C33A C32A C37A 119.8(9) . . ?
C31A C32A C37A 124.6(9) . . ?
C34A C35A C36A 115.5(11) . . ?
C41 C40 C36 116(3) . . ?
C41 C40 C42 104(2) . . ?
C36 C40 C42 113(3) . . ?
C32 C33 C34 121(3) . . ?
C35 C34 C33 113(3) . . ?
C38A C37A C32A 109.9(9) . . ?
C38A C37A C39A 109.5(7) . . ?
C32A C37A C39A 114.6(8) . . ?

loop_
_geom_bond_atom_site_label_1
_geom_bond_atom_site_label_2
_geom_bond_distance
_geom_bond_site_symmetry_2
_geom_bond_publ_flag
Fe1A C28 1.978(6) . ?
Fe1A C1 2.074(6) . ?
F19 C77 1.336(4) . ?
F20 C77 1.342(4) . ?
F21 C77 1.337(4) . ?
N1 C1 1.363(4) . ?
N1 C2 1.377(4) . ?
N1 C4 1.459(4) . ?
N2 C1 1.368(4) . ?
N2 C3 1.387(4) . ?
N2 C16 1.447(4) . ?
F8 C70 1.319(5) . ?
F11 C69 1.314(5) . ?
F9 C70 1.343(5) . ?
F7 C70 1.315(4) . ?
F10 C69 1.343(5) . ?
F16 C86 1.295(4) . ?
F17 C86 1.299(4) . ?
C4 C9 1.400(5) . ?
C4 C5 1.403(5) . ?
C1 Fe1 1.950(10) . ?
C73 C74 1.384(5) . ?
C73 C72 1.395(4) . ?
C73 C77 1.479(5) . ?
C72 C71 1.393(5) . ?
F12 C69 1.292(5) . ?
C80 C81 1.391(4) . ?
C80 C79 1.396(4) . ?
F18 C86 1.330(4) . ?
F15 C15 1.339(6) . ?
C9 C8 1.405(5) . ?
C9 C13 1.519(5) . ?
C71 C76 1.398(5) . ?
C71 B1 1.647(5) . ?
C5 C6 1.398(4) . ?
C5 C10 1.512(5) . ?
C7 C6 1.378(5) . ?
C7 C8 1.379(5) . ?
C16 C17 1.401(5) . ?
C16 C21 1.412(5) . ?
C81 C82 1.383(5) . ?
C81 C86 1.497(5) . ?
C63 C68 1.400(5) . ?
C63 C64 1.408(5) . ?
C63 B1 1.657(5) . ?
C21 C20 1.395(5) . ?
C21 C25 1.512(5) . ?
N4 C31 1.35(3) . ?
N4 C29 1.37(3) . ?
N4 C28 1.586(18) . ?
C55 C56 1.394(5) . ?
C55 C60 1.405(5) . ?
C55 B1 1.643(5) . ?
C83 C84 1.381(5) . ?
C83 C82 1.393(5) . ?
C83 C15 1.491(5) . ?
C79 C84 1.404(5) . ?
C79 B1 1.640(5) . ?
C64 C65 1.387(5) . ?
C86 F17A 1.230(16) . ?
C86 F18A 1.265(14) . ?
C86 F16A 1.442(15) . ?
N3 C28 1.26(2) . ?
N3 C30 1.39(2) . ?
N3 C43 1.685(17) . ?
C19 C18 1.374(5) . ?
C19 C20 1.377(5) . ?
C65 C66 1.384(5) . ?
C65 C69 1.493(6) . ?
C60 C59 1.388(5) . ?
F1 C62 1.303(6) . ?
C2 C3 1.336(5) . ?
C67 C66 1.385(5) . ?
C67 C68 1.400(5) . ?
C67 C70 1.496(6) . ?
C36A C31A 1.394(5) . ?
C36A C35A 1.409(5) . ?
C36A C40A 1.520(5) . ?
C10 C12 1.505(6) . ?
C10 C11 1.519(5) . ?
C17 C18 1.404(5) . ?
C17 C22A 1.51(2) . ?
C17 C22 1.57(4) . ?
F2 C62 1.314(6) . ?
F13 C15 1.343(6) . ?
C13 C14 1.522(6) . ?
C13 C85 1.538(6) . ?
F6 C61 1.303(4) . ?
C31 C36 1.392(5) . ?
C31 C32 1.410(5) . ?
C25 C27 1.509(6) . ?
C25 C26 1.532(7) . ?
F3 C62 1.313(7) . ?
C32 C33 1.390(5) . ?
C32 C37 1.522(5) . ?
C74 C75 1.377(5) . ?
C35 C34 1.390(5) . ?
C35 C36 1.409(5) . ?
C56 C57 1.350(5) . ?
F24 C78 1.323(4) . ?
C22 C24 1.55(6) . ?
C22 C23 1.58(4) . ?
C59 C58 1.371(6) . ?
C59 C62 1.484(6) . ?
C43 N3A 1.372(11) . ?
C43 C44 1.393(7) . ?
C43 C48 1.406(6) . ?
C47 C46 1.359(7) . ?
C47 C48 1.391(6) . ?
C15 F15A 1.165(19) . ?
C15 F13A 1.256(16) . ?
C15 F14 1.272(6) . ?
C15 F14A 1.300(17) . ?
C44 C45 1.387(7) . ?
C44 C49 1.531(7) . ?
C48 C52 1.498(7) . ?
C58 C57 1.391(6) . ?
C76 C75 1.401(5) . ?
C57 C61 1.528(6) . ?
F23 C78 1.301(4) . ?
C45 C46 1.365(7) . ?
C40A C41A 1.520(5) . ?
C40A C42A 1.525(5) . ?
C33A C32A 1.392(5) . ?
C33A C34A 1.410(5) . ?
C75 C78 1.513(5) . ?
C34A C35A 1.390(5) . ?
F4 C61 1.322(4) . ?
F22 C78 1.328(4) . ?
C52 C54 1.538(7) . ?
C52 C53 1.546(6) . ?
C29 C30 1.33(2) . ?
C49 C50 1.487(8) . ?
C49 C51 1.562(9) . ?
C78 F23A 1.291(4) . ?
C78 F22A 1.300(5) . ?
C78 F24A 1.340(5) . ?
C24A C22A 1.44(4) . ?
C37 C38 1.519(5) . ?
C37 C39 1.522(5) . ?
C61 F4A 1.287(5) . ?
C61 F6A 1.314(5) . ?
C61 F5A 1.320(5) . ?
C61 F5 1.323(4) . ?
Fe1 C28 2.111(9) . ?
C22A C23A 1.494(19) . ?
N4A C28 1.309(11) . ?
N4A C29A 1.380(13) . ?
N4A C31A 1.488(18) . ?
N3A C30A 1.391(13) . ?
N3A C28 1.447(10) . ?
C29A C30A 1.332(12) . ?
C36 C40 1.520(5) . ?
C31A C32A 1.407(5) . ?
C32A C37A 1.521(5) . ?
C40 C41 1.521(5) . ?
C40 C42 1.523(5) . ?
C33 C34 1.409(5) . ?
C37A C38A 1.520(5) . ?
C37A C39A 1.521(5) . ?
